data_7709423
loop_
_publ_author_name
'Campanella, Anthony J.'
'Ozvat, Tyler M.'
'Zadrozny, Joseph M.'

_publ_section_title
;
 Ligand design of zero-field splitting in trigonal prismatic Ni(II) cage
 complexes.
;
_journal_issue 8
_journal_name_full 'Dalton transactions (Cambridge, England : 2003)'
_journal_page_first 3341
_journal_page_last 3348
_journal_paper_doi 10.1039/d1dt02156g
_journal_volume 51
_journal_year 2022
_chemical_formula_moiety 'C30 H40 B2 N6 Ni O6, C H2 Cl2'
_chemical_formula_sum 'C31 H42 B2 Cl2 N6 Ni O6'
_chemical_formula_weight 745.92
_chemical_name_systematic
(1,8-bisphenyl-4,5,11,12,17,18-hexaethyl-2,7,9,14,15,20-hexaoxa-3,6,10,13,16,19-hexaaza-1,8-diboratabicyclo[6.6.6]icosa-3,5,10,12,16,18-hexaene)-nickel
_space_group_crystal_system triclinic
_space_group_IT_number 1
_space_group_name_Hall 'P 1'
_space_group_name_H-M_alt 'P 1'
_atom_sites_solution_hydrogens geom
_audit_creation_date 2021-05-26
_audit_creation_method
;
Olex2 1.3
(compiled 2020.07.31 svn.rc2a77460 for OlexSys, GUI svn.r6145)
;
_audit_update_record
;
2021-05-26 deposited with the CCDC.	2022-01-31 downloaded from the CCDC.
;
_cell_angle_alpha 108.029(2)
_cell_angle_beta 91.507(2)
_cell_angle_gamma 100.848(2)
_cell_formula_units_Z 2
_cell_length_a 8.7045(3)
_cell_length_b 12.6193(5)
_cell_length_c 16.8514(6)
_cell_measurement_reflns_used 9983
_cell_measurement_temperature 100.02
_cell_measurement_theta_max 30.83
_cell_measurement_theta_min 2.61
_cell_volume 1721.60(11)
_computing_cell_refinement 'SAINT V8.40B (?, 2016)'
_computing_data_reduction 'SAINT V8.40B (?, 2016)'
_computing_molecular_graphics 'Olex2 1.3 (Dolomanov et al., 2009)'
_computing_publication_material 'Olex2 1.3 (Dolomanov et al., 2009)'
_computing_structure_refinement 'SHELXL 2018/3 (Sheldrick, 2015)'
_computing_structure_solution 'SHELXT 2018/2 (Sheldrick, 2018)'
_diffrn_ambient_temperature 100.02
_diffrn_measured_fraction_theta_full 0.999
_diffrn_measured_fraction_theta_max 0.999
_diffrn_measurement_device_type 'Bruker APEX-II CCD'
_diffrn_measurement_method '\f and \w scans'
_diffrn_radiation_type MoK\a
_diffrn_radiation_wavelength 0.71073
_diffrn_reflns_av_R_equivalents 0.0612
_diffrn_reflns_av_unetI/netI 0.0586
_diffrn_reflns_Laue_measured_fraction_full 0.999
_diffrn_reflns_Laue_measured_fraction_max 0.999
_diffrn_reflns_limit_h_max 10
_diffrn_reflns_limit_h_min -10
_diffrn_reflns_limit_k_max 15
_diffrn_reflns_limit_k_min -15
_diffrn_reflns_limit_l_max 21
_diffrn_reflns_limit_l_min -21
_diffrn_reflns_number 49639
_diffrn_reflns_point_group_measured_fraction_full 0.998
_diffrn_reflns_point_group_measured_fraction_max 0.998
_diffrn_reflns_theta_full 25.242
_diffrn_reflns_theta_max 26.371
_diffrn_reflns_theta_min 1.794
_exptl_absorpt_coefficient_mu 0.771
_exptl_absorpt_correction_T_max 0.972
_exptl_absorpt_correction_T_min 0.961
_exptl_absorpt_correction_type none
_exptl_absorpt_process_details
;
SADABS-2016/2 (Bruker,2016/2) was used for absorption correction.
wR2(int) was 0.0974 before and 0.0636 after correction.
The Ratio of minimum to maximum transmission is 0.8787.
The \l/2 correction factor is Not present.
;
_exptl_crystal_colour Green
_exptl_crystal_colour_primary green
_exptl_crystal_density_diffrn 1.439
_exptl_crystal_description Rectangular
_exptl_crystal_F_000 713
_exptl_crystal_recrystallization_method 'Re-crystallisation from solvent: Dichloromethane, ethyl ether'
_exptl_crystal_size_max 0.256
_exptl_crystal_size_mid 0.043
_exptl_crystal_size_min 0.037
_refine_diff_density_max 0.395
_refine_diff_density_min -0.358
_refine_diff_density_rms 0.060
_refine_ls_abs_structure_details
;
 Flack x determined using 5130 quotients [(I+)-(I-)]/[(I+)+(I-)]
 (Parsons, Flack and Wagner, Acta Cryst. B69 (2013) 249-259).
;
_refine_ls_abs_structure_Flack 0.387(6)
_refine_ls_extinction_method none
_refine_ls_goodness_of_fit_ref 1.015
_refine_ls_hydrogen_treatment constr
_refine_ls_matrix_type full
_refine_ls_number_parameters 877
_refine_ls_number_reflns 14029
_refine_ls_number_restraints 3
_refine_ls_restrained_S_all 1.015
_refine_ls_R_factor_all 0.0550
_refine_ls_R_factor_gt 0.0407
_refine_ls_shift/su_max 0.000
_refine_ls_shift/su_mean 0.000
_refine_ls_structure_factor_coef Fsqd
_refine_ls_weighting_details 'w=1/[\s^2^(Fo^2^)+(0.0544P)^2^] where P=(Fo^2^+2Fc^2^)/3'
_refine_ls_weighting_scheme calc
_refine_ls_wR_factor_gt 0.0908
_refine_ls_wR_factor_ref 0.0970
_reflns_Friedel_coverage 0.998
_reflns_Friedel_fraction_full 0.997
_reflns_Friedel_fraction_max 0.997
_reflns_number_gt 11983
_reflns_number_total 14029
_reflns_threshold_expression 'I > 2\s(I)'
_cod_data_source_file d1dt02156g2.cif
_cod_data_source_block jz113_0m_12102020_a
_cod_depositor_comments 'Adding full bibliography for 7709423--7709427.cif.'
_cod_database_code 7709423
_shelx_shelxl_version_number 2018/3
_shelx_space_group_comment
;
The symmetry employed for this shelxl refinement is uniquely defined
by the following loop, which should always be used as a source of
symmetry information in preference to the above space-group names.
They are only intended as comments.
;
_shelx_estimated_absorpt_t_max 0.976
_shelx_estimated_absorpt_t_min 0.851
_olex2_refinement_description
;
1. Fixed Uiso
 At 1.2 times of:
  All C(H) groups, All C(H,H) groups
 At 1.5 times of:
  All C(H,H,H) groups
2.a Secondary CH2 refined with riding coordinates:
 C00R(H00A,H00B), C012(H01O,H01P), C014(H01Q,H01S), C01K(H01,H), C01T(H01H,
 H01I), C01V(H01J,H01K), C01X(H01L,H01M), C023(H02D,H02E), C024(H02Q,H02R),
 C02D(H02Z,HE), C02F(H02,HF), C02I(H02L,H02M), C02K(H6,HG), C02L(H7,HH)
2.b Aromatic/amide H refined with riding coordinates:
 C00T(H00T), C00Y(H00Y), C010(H010), C015(H015), C016(H016), C018(H018),
 C019(H019), C01A(H01D), C01C(H01X), C01J(H01Z), C01N(H01N), C01R(H01R),
 C01U(H01U), C01W(H3), C01Y(H01Y), C020(H020), C028(H028), C029(H029),
 C02C(H02Y), C02G(H4)
2.c Idealised Me refined as rotating group:
 C017(H01A,H01B,H01C), C01B(H01T,H01V,H01W), C01M(H1,HA,HB), C01O(H01E,H01F,
 H01G), C01S(H2,HC,HD), C022(H02A,H02B,H02C), C025(H02S,H02T,H02U), C026(H02F,
 H02G,H02H), C02A(H02V,H02W,H02X), C02E(H02I,H02J,H02K), C02N(H02N,H02O,H02P),
 C02O(H5,HI,HJ)
;
_olex2_submission_special_instructions 'No special instructions were received'

loop_
_space_group_symop_operation_xyz
'x, y, z'

loop_
_atom_site_label
_atom_site_type_symbol
_atom_site_fract_x
_atom_site_fract_y
_atom_site_fract_z
_atom_site_U_iso_or_equiv
_atom_site_adp_type
_atom_site_occupancy
_atom_site_site_symmetry_order
_atom_site_calc_flag
_atom_site_refinement_flags_posn
_atom_site_refinement_flags_adp
_atom_site_refinement_flags_occupancy
_atom_site_disorder_assembly
_atom_site_disorder_group
Ni01 Ni 0.35249(6) 0.48870(4) 0.75569(3) 0.01097(15) Uani 1 1 d . . . . .
Ni02 Ni 0.68914(6) 0.48180(4) 0.25485(3) 0.01152(15) Uani 1 1 d . . . . .
Cl2 Cl 0.4077(2) -0.05230(14) 0.27204(10) 0.0417(4) Uani 1 1 d . . . . .
Cl Cl 0.8533(2) 0.96091(15) 0.76836(10) 0.0441(4) Uani 1 1 d . . . . .
Cl1 Cl 0.5762(2) 1.05332(15) 0.74971(11) 0.0458(5) Uani 1 1 d . . . . .
Cl3 Cl 0.1354(2) 0.04427(15) 0.25339(11) 0.0440(4) Uani 1 1 d . . . . .
O007 O 0.3343(4) 0.6999(3) 0.7148(2) 0.0150(8) Uani 1 1 d . . . . .
O008 O 0.8365(4) 0.6877(3) 0.2138(2) 0.0163(8) Uani 1 1 d . . . . .
O009 O 0.7382(4) 0.4586(3) 0.4235(2) 0.0139(8) Uani 1 1 d . . . . .
O00A O 0.5505(4) 0.6076(3) 0.6542(2) 0.0163(8) Uani 1 1 d . . . . .
O00B O 0.7823(4) 0.5085(3) 0.0923(2) 0.0162(8) Uani 1 1 d . . . . .
O00C O 0.2740(4) 0.5210(3) 0.5932(2) 0.0154(8) Uani 1 1 d . . . . .
O00D O 0.4744(4) 0.3467(3) 0.8440(2) 0.0147(8) Uani 1 1 d . . . . .
O00E O 0.5638(4) 0.6025(3) 0.1490(2) 0.0168(8) Uani 1 1 d . . . . .
O00F O 0.2898(4) 0.4622(3) 0.9215(2) 0.0147(8) Uani 1 1 d . . . . .
O00G O 0.4828(4) 0.3473(3) 0.3425(2) 0.0158(8) Uani 1 1 d . . . . .
O00H O 0.1891(4) 0.2882(3) 0.8005(2) 0.0161(8) Uani 1 1 d . . . . .
N00I N 0.4873(5) 0.4066(4) 0.2856(3) 0.0157(10) Uani 1 1 d . . . . .
N00J N 0.1915(5) 0.3465(4) 0.7438(3) 0.0143(10) Uani 1 1 d . . . . .
N00K N 0.3082(5) 0.5379(4) 0.8766(3) 0.0127(9) Uani 1 1 d . . . . .
N00L N 0.8301(5) 0.6325(4) 0.2728(3) 0.0139(10) Uani 1 1 d . . . . .
N00M N 0.7599(5) 0.3358(4) 0.2465(3) 0.0151(10) Uani 1 1 d . . . . .
O1 O 0.7297(4) 0.2806(3) 0.3046(2) 0.0159(8) Uani 1 1 d . . . . .
N00O N 0.7647(5) 0.5323(4) 0.3767(3) 0.0136(10) Uani 1 1 d . . . . .
N00P N 0.3065(5) 0.6428(4) 0.7737(3) 0.0142(10) Uani 1 1 d . . . . .
N00Q N 0.5076(5) 0.4085(4) 0.7899(3) 0.0155(10) Uani 1 1 d . . . . .
C00R C 0.0165(6) 0.1734(5) 0.6489(3) 0.0181(12) Uani 1 1 d . . . . .
H00A H -0.062028 0.159552 0.601288 0.022 Uiso 1 1 calc R U . . .
H00B H -0.040568 0.163964 0.697125 0.022 Uiso 1 1 calc R U . . .
N00S N 0.2488(5) 0.4478(4) 0.6392(3) 0.0134(10) Uani 1 1 d . . . . .
C00T C 0.6649(6) 0.1698(5) 0.4288(4) 0.0165(12) Uani 1 1 d . . . . .
H00T H 0.719533 0.140111 0.381566 0.020 Uiso 1 1 calc R U . . .
C00U C 0.1127(6) 0.2930(4) 0.6717(3) 0.0135(11) Uani 1 1 d . . . . .
N00V N 0.5276(5) 0.5402(4) 0.2031(3) 0.0136(10) Uani 1 1 d . . . . .
N00W N 0.7628(5) 0.4356(4) 0.1396(3) 0.0149(10) Uani 1 1 d . . . . .
C00X C 0.4077(6) 0.6997(5) 0.5710(4) 0.0145(12) Uani 1 1 d . . . . .
C00Y C 0.2592(7) 0.1378(5) 1.0426(4) 0.0199(12) Uani 1 1 d . . . . .
H00Y H 0.247121 0.093566 1.079439 0.024 Uiso 1 1 calc R U . . .
N00Z N 0.5482(5) 0.5428(4) 0.7073(3) 0.0133(9) Uani 1 1 d . . . . .
C010 C 0.1803(6) 0.1683(5) 0.9153(4) 0.0180(12) Uani 1 1 d . . . . .
H010 H 0.114182 0.143040 0.864510 0.022 Uiso 1 1 calc R U . . .
C011 C 0.8009(6) 0.2791(5) 0.1746(3) 0.0134(11) Uani 1 1 d . . . . .
C012 C 0.9818(6) 0.8115(4) 0.3699(3) 0.0173(12) Uani 1 1 d . . . . .
H01O H 1.047597 0.820641 0.324487 0.021 Uiso 1 1 calc R U . . .
H01P H 1.052205 0.830365 0.421611 0.021 Uiso 1 1 calc R U . . .
C013 C 0.2921(6) 0.2693(5) 0.9340(3) 0.0148(12) Uani 1 1 d . . . . .
C014 C 0.9009(6) 0.3096(5) 0.0363(3) 0.0182(12) Uani 1 1 d . . . . .
H01Q H 0.986432 0.272121 0.046025 0.022 Uiso 1 1 calc R U . . .
H01S H 0.948707 0.378119 0.021818 0.022 Uiso 1 1 calc R U . . .
C015 C 0.3629(7) 0.8564(5) 0.5243(4) 0.0206(12) Uani 1 1 d . . . . .
H015 H 0.324322 0.924475 0.534083 0.025 Uiso 1 1 calc R U . . .
C016 C 0.4291(6) 0.8122(5) 0.4502(4) 0.0210(13) Uani 1 1 d . . . . .
H016 H 0.436150 0.850218 0.409357 0.025 Uiso 1 1 calc R U . . .
C017 C 0.4352(7) 0.9024(5) 0.8964(4) 0.0263(14) Uani 1 1 d . . . . .
H01A H 0.497302 0.887980 0.847995 0.039 Uiso 1 1 calc R U . . .
H01B H 0.487702 0.886527 0.942371 0.039 Uiso 1 1 calc R U . . .
H01C H 0.425216 0.982316 0.914572 0.039 Uiso 1 1 calc R U . . .
C018 C 0.8983(7) 0.8577(5) 0.0357(4) 0.0212(13) Uani 1 1 d . . . . .
H018 H 0.974025 0.927154 0.050874 0.025 Uiso 1 1 calc R U . . .
C019 C 0.8729(7) 0.7962(5) 0.0917(4) 0.0192(13) Uani 1 1 d . . . . .
H019 H 0.931529 0.824493 0.144986 0.023 Uiso 1 1 calc R U . . .
C01A C 0.1629(7) 0.1035(5) 0.9688(4) 0.0199(13) Uani 1 1 d . . . . .
H01D H 0.084723 0.035461 0.954780 0.024 Uiso 1 1 calc R U . . .
C01B C 0.8686(8) 0.8938(5) 0.3841(4) 0.0320(15) Uani 1 1 d . . . . .
H01T H 0.805493 0.879927 0.331438 0.048 Uiso 1 1 calc R U . . .
H01V H 0.928790 0.972441 0.403116 0.048 Uiso 1 1 calc R U . . .
H01W H 0.799103 0.881697 0.426654 0.048 Uiso 1 1 calc R U . . .
C01C C 0.5070(6) 0.2544(5) 0.5676(3) 0.0190(12) Uani 1 1 d . . . . .
H01X H 0.452743 0.283624 0.615092 0.023 Uiso 1 1 calc R U . . .
C01D C 0.6160(6) 0.2719(5) 0.4392(3) 0.0137(12) Uani 1 1 d . . . . .
C01E C 0.8946(6) 0.6904(4) 0.3470(3) 0.0149(12) Uani 1 1 d . . . . .
C01F C 0.2797(6) 0.7015(5) 0.8473(3) 0.0143(11) Uani 1 1 d . . . . .
C01G C 0.8215(6) 0.3456(5) 0.1156(3) 0.0145(11) Uani 1 1 d . . . . .
C01H C 0.8711(6) 0.6242(4) 0.4067(3) 0.0128(11) Uani 1 1 d . . . . .
C01I C 0.7620(6) 0.6932(5) 0.0708(4) 0.0147(12) Uani 1 1 d . . . . .
C01J C 0.5357(6) 0.3135(5) 0.5102(3) 0.0179(12) Uani 1 1 d . . . . .
H01Z H 0.500634 0.382754 0.518982 0.021 Uiso 1 1 calc R U . . .
C01K C 0.8192(6) 0.1579(5) 0.1535(3) 0.0195(12) Uani 1 1 d . . . . .
H01 H 0.870957 0.147551 0.202854 0.023 Uiso 1 1 calc R U . . .
H H 0.887514 0.140993 0.107122 0.023 Uiso 1 1 calc R U . . .
C01L C 0.2616(6) 0.6318(5) 0.9057(3) 0.0143(11) Uani 1 1 d . . . . .
C01M C 0.7878(7) 0.2278(5) -0.0378(4) 0.0263(14) Uani 1 1 d . . . . .
H1 H 0.843930 0.210552 -0.088375 0.039 Uiso 1 1 calc R U . . .
HA H 0.700813 0.263389 -0.046557 0.039 Uiso 1 1 calc R U . . .
HB H 0.746430 0.157207 -0.025701 0.039 Uiso 1 1 calc R U . . .
C01N C 0.4731(7) 0.6573(5) 0.4958(4) 0.0177(12) Uani 1 1 d . . . . .
H01N H 0.510677 0.588691 0.485153 0.021 Uiso 1 1 calc R U . . .
C01O C 0.0866(7) 0.2485(5) 0.4598(4) 0.0269(13) Uani 1 1 d . . . . .
H01E H 0.020148 0.236284 0.408580 0.040 Uiso 1 1 calc R U . . .
H01F H 0.081656 0.175709 0.470099 0.040 Uiso 1 1 calc R U . . .
H01G H 0.195391 0.280288 0.453096 0.040 Uiso 1 1 calc R U . . .
C01P C 0.3574(6) 0.4253(4) 0.2606(3) 0.0157(10) Uani 1 1 d . . . . .
C01Q C 0.6477(6) 0.4246(4) 0.7671(3) 0.0156(10) Uani 1 1 d . . . . .
C01R C 0.4845(7) 0.7130(5) 0.4360(4) 0.0239(13) Uani 1 1 d . . . . .
H01R H 0.530414 0.682772 0.385475 0.029 Uiso 1 1 calc R U . . .
C01S C 0.6603(7) 0.0742(5) 0.1278(4) 0.0282(14) Uani 1 1 d . . . . .
H2 H 0.611697 0.081021 0.076957 0.042 Uiso 1 1 calc R U . . .
HC H 0.591538 0.091928 0.173109 0.042 Uiso 1 1 calc R U . . .
HD H 0.676235 -0.003672 0.116863 0.042 Uiso 1 1 calc R U . . .
C01T C 0.2717(7) 0.8252(4) 0.8721(3) 0.0191(12) Uani 1 1 d . . . . .
H01H H 0.207082 0.843344 0.920048 0.023 Uiso 1 1 calc R U . . .
H01I H 0.220034 0.840057 0.824737 0.023 Uiso 1 1 calc R U . . .
C01U C 0.3878(7) 0.3017(5) 1.0089(3) 0.0183(12) Uani 1 1 d . . . . .
H01U H 0.465270 0.370218 1.023769 0.022 Uiso 1 1 calc R U . . .
C01V C 0.0284(6) 0.3315(5) 0.5339(3) 0.0188(12) Uani 1 1 d . . . . .
H01J H 0.023400 0.402032 0.520663 0.023 Uiso 1 1 calc R U . . .
H01K H -0.079219 0.297025 0.542434 0.023 Uiso 1 1 calc R U . . .
C01W C 0.5570(7) 0.1539(5) 0.5556(4) 0.0211(13) Uani 1 1 d . . . . .
H3 H 0.537872 0.114225 0.595105 0.025 Uiso 1 1 calc R U . . .
C01X C 0.1893(7) 0.6703(5) 0.9867(3) 0.0193(12) Uani 1 1 d . . . . .
H01L H 0.153189 0.603631 1.005701 0.023 Uiso 1 1 calc R U . . .
H01M H 0.095990 0.700419 0.976960 0.023 Uiso 1 1 calc R U . . .
C01Y C 0.3726(7) 0.2361(5) 1.0625(4) 0.0237(13) Uani 1 1 d . . . . .
H01Y H 0.440337 0.259368 1.112620 0.028 Uiso 1 1 calc R U . . .
C01Z C 0.1326(6) 0.3615(5) 0.6135(3) 0.0147(11) Uani 1 1 d . . . . .
C020 C 0.3531(7) 0.8005(5) 0.5844(4) 0.0176(12) Uani 1 1 d . . . . .
H020 H 0.308611 0.831607 0.635111 0.021 Uiso 1 1 calc R U . . .
C021 C 0.6689(5) 0.4998(4) 0.7137(3) 0.0146(10) Uani 1 1 d . . . . .
C022 C 0.3018(8) 0.7621(5) 1.0564(4) 0.0276(14) Uani 1 1 d . . . . .
H02A H 0.341695 0.827152 1.037315 0.041 Uiso 1 1 calc R U . . .
H02B H 0.389964 0.730692 1.070132 0.041 Uiso 1 1 calc R U . . .
H02C H 0.245804 0.787095 1.106333 0.041 Uiso 1 1 calc R U . . .
C023 C 0.7755(6) 0.3717(4) 0.7905(3) 0.0184(11) Uani 1 1 d . . . . .
H02D H 0.838275 0.349841 0.742154 0.022 Uiso 1 1 calc R U . . .
H02E H 0.726815 0.301288 0.802303 0.022 Uiso 1 1 calc R U . . .
C024 C 0.9643(6) 0.6611(5) 0.4898(3) 0.0199(12) Uani 1 1 d . . . . .
H02Q H 1.074618 0.693315 0.483802 0.024 Uiso 1 1 calc R U . . .
H02R H 0.963700 0.594053 0.508506 0.024 Uiso 1 1 calc R U . . .
C025 C 0.1473(7) 0.4566(5) 0.3607(4) 0.0297(13) Uani 1 1 d . . . . .
H02S H 0.149626 0.531172 0.353738 0.045 Uiso 1 1 calc R U . . .
H02T H 0.218812 0.465617 0.409301 0.045 Uiso 1 1 calc R U . . .
H02U H 0.040348 0.423741 0.369374 0.045 Uiso 1 1 calc R U . . .
C026 C 0.1237(7) 0.0867(5) 0.6247(4) 0.0277(14) Uani 1 1 d . . . . .
H02F H 0.173183 0.091844 0.574095 0.042 Uiso 1 1 calc R U . . .
H02G H 0.061107 0.009722 0.613937 0.042 Uiso 1 1 calc R U . . .
H02H H 0.205043 0.103393 0.670673 0.042 Uiso 1 1 calc R U . . .
C027 C 0.3816(6) 0.4983(4) 0.2051(3) 0.0160(10) Uani 1 1 d . . . . .
C028 C 0.6765(7) 0.6552(5) -0.0073(4) 0.0190(12) Uani 1 1 d . . . . .
H028 H 0.599909 0.586204 -0.022471 0.023 Uiso 1 1 calc R U . . .
C029 C 0.6357(6) 0.1101(5) 0.4858(4) 0.0207(13) Uani 1 1 d . . . . .
H029 H 0.669065 0.040264 0.477055 0.025 Uiso 1 1 calc R U . . .
C02A C 0.8986(7) 0.7504(5) 0.5562(3) 0.0266(13) Uani 1 1 d . . . . .
H02V H 0.880520 0.810300 0.533583 0.040 Uiso 1 1 calc R U . . .
H02W H 0.974049 0.783949 0.605947 0.040 Uiso 1 1 calc R U . . .
H02X H 0.799222 0.714162 0.571492 0.040 Uiso 1 1 calc R U . . .
B02B B 0.3128(7) 0.3456(6) 0.8727(4) 0.0151(14) Uani 1 1 d . . . . .
C02C C 0.8135(7) 0.8179(5) -0.0422(4) 0.0209(13) Uani 1 1 d . . . . .
H02Y H 0.831619 0.859181 -0.080721 0.025 Uiso 1 1 calc R U . . .
C02D C 0.1989(6) 0.3780(5) 0.2825(3) 0.0222(11) Uani 1 1 d . . . . .
H02Z H 0.201196 0.304158 0.291120 0.027 Uiso 1 1 calc R U . . .
HE H 0.120403 0.363356 0.234740 0.027 Uiso 1 1 calc R U . . .
C02E C 0.8838(7) 0.4493(5) 0.8658(4) 0.0284(13) Uani 1 1 d . . . . .
H02I H 0.932701 0.519186 0.854693 0.043 Uiso 1 1 calc R U . . .
H02J H 0.965543 0.410564 0.876938 0.043 Uiso 1 1 calc R U . . .
H02K H 0.823432 0.468370 0.914707 0.043 Uiso 1 1 calc R U . . .
C02F C 0.2499(6) 0.5213(5) 0.1580(4) 0.0273(13) Uani 1 1 d . . . . .
H02 H 0.157889 0.457670 0.147347 0.033 Uiso 1 1 calc R U . . .
HF H 0.282797 0.526213 0.103276 0.033 Uiso 1 1 calc R U . . .
C02G C 0.7008(7) 0.7161(5) -0.0634(4) 0.0227(13) Uani 1 1 d . . . . .
H4 H 0.640908 0.688696 -0.116306 0.027 Uiso 1 1 calc R U . . .
B02H B 0.3916(7) 0.6301(6) 0.6359(4) 0.0158(14) Uani 1 1 d . . . . .
C02I C 0.8162(6) 0.5244(5) 0.6729(4) 0.0260(13) Uani 1 1 d . . . . .
H02L H 0.788823 0.523027 0.615189 0.031 Uiso 1 1 calc R U . . .
H02M H 0.877116 0.464489 0.669449 0.031 Uiso 1 1 calc R U . . .
B02J B 0.6439(7) 0.3428(5) 0.3743(4) 0.0125(13) Uani 1 1 d . . . . .
C02K C 0.3212(8) 0.0662(6) 0.3079(4) 0.0403(17) Uani 1 1 d . . . . .
H6 H 0.391254 0.133446 0.300584 0.048 Uiso 1 1 calc R U . . .
HG H 0.308931 0.082285 0.368439 0.048 Uiso 1 1 calc R U . . .
C02L C 0.6710(8) 0.9385(6) 0.7102(4) 0.0420(17) Uani 1 1 d . . . . .
H7 H 0.688675 0.929116 0.650822 0.050 Uiso 1 1 calc R U . . .
HH H 0.602449 0.867571 0.712435 0.050 Uiso 1 1 calc R U . . .
B02M B 0.7354(7) 0.6214(5) 0.1341(4) 0.0134(13) Uani 1 1 d . . . . .
C02N C 0.9179(7) 0.6418(6) 0.7230(4) 0.0433(18) Uani 1 1 d . . . . .
H02N H 1.015723 0.654468 0.696632 0.065 Uiso 1 1 calc R U . . .
H02O H 0.942353 0.644015 0.780646 0.065 Uiso 1 1 calc R U . . .
H02P H 0.860128 0.701575 0.723464 0.065 Uiso 1 1 calc R U . . .
C02O C 0.2041(10) 0.6321(7) 0.2076(5) 0.056(2) Uani 1 1 d . . . . .
H5 H 0.111669 0.641950 0.178369 0.084 Uiso 1 1 calc R U . . .
HI H 0.291564 0.696124 0.212916 0.084 Uiso 1 1 calc R U . . .
HJ H 0.179560 0.629620 0.263528 0.084 Uiso 1 1 calc R U . . .

loop_
_atom_site_aniso_label
_atom_site_aniso_U_11
_atom_site_aniso_U_22
_atom_site_aniso_U_33
_atom_site_aniso_U_23
_atom_site_aniso_U_13
_atom_site_aniso_U_12
Ni01 0.0112(3) 0.0110(3) 0.0103(3) 0.0030(3) 0.0001(2) 0.0021(3)
Ni02 0.0107(3) 0.0111(3) 0.0118(3) 0.0025(3) -0.0001(2) 0.0021(3)
Cl2 0.0613(11) 0.0270(8) 0.0311(8) 0.0064(7) -0.0098(8) 0.0018(8)
Cl 0.0458(10) 0.0422(10) 0.0331(9) 0.0094(7) -0.0084(7) -0.0118(8)
Cl1 0.0670(12) 0.0336(9) 0.0322(9) 0.0139(7) -0.0108(8) -0.0045(9)
Cl3 0.0409(9) 0.0388(10) 0.0416(9) 0.0072(8) -0.0136(7) -0.0057(8)
O007 0.0221(19) 0.0123(18) 0.0119(18) 0.0041(15) 0.0031(14) 0.0056(15)
O008 0.021(2) 0.015(2) 0.0141(19) 0.0078(16) -0.0017(15) -0.0005(16)
O009 0.0186(19) 0.0122(18) 0.0109(18) 0.0064(15) 0.0000(14) -0.0011(15)
O00A 0.0166(19) 0.020(2) 0.0164(19) 0.0120(16) 0.0009(15) 0.0025(16)
O00B 0.022(2) 0.0146(19) 0.0137(18) 0.0065(16) 0.0028(15) 0.0051(16)
O00C 0.0180(19) 0.0149(19) 0.0131(18) 0.0057(15) -0.0013(14) 0.0010(16)
O00D 0.0152(18) 0.0171(19) 0.0154(18) 0.0092(15) 0.0029(14) 0.0047(15)
O00E 0.0176(19) 0.018(2) 0.0180(19) 0.0104(16) 0.0037(15) 0.0038(15)
O00F 0.0195(19) 0.0127(19) 0.0150(18) 0.0092(16) 0.0038(14) 0.0028(15)
O00G 0.0163(19) 0.0182(19) 0.0157(19) 0.0105(16) 0.0005(15) 0.0022(15)
O00H 0.0170(19) 0.018(2) 0.014(2) 0.0087(17) -0.0002(15) 0.0007(16)
N00I 0.016(2) 0.015(2) 0.016(2) 0.0067(19) -0.0017(17) -0.0005(18)
N00J 0.014(2) 0.018(2) 0.013(2) 0.007(2) 0.0019(18) 0.0043(19)
N00K 0.013(2) 0.016(2) 0.009(2) 0.0052(18) -0.0012(16) 0.0006(18)
N00L 0.014(2) 0.016(2) 0.013(2) 0.008(2) 0.0005(18) 0.0029(19)
N00M 0.016(2) 0.017(2) 0.014(2) 0.0044(19) 0.0005(17) 0.0063(19)
O1 0.022(2) 0.0161(19) 0.0131(18) 0.0084(16) 0.0042(15) 0.0053(16)
N00O 0.017(2) 0.013(2) 0.012(2) 0.0047(18) 0.0042(17) 0.0032(19)
N00P 0.018(2) 0.016(2) 0.012(2) 0.0086(19) 0.0008(17) 0.0021(18)
N00Q 0.018(2) 0.014(2) 0.017(2) 0.0070(19) 0.0019(18) 0.0045(18)
C00R 0.018(3) 0.014(3) 0.018(3) 0.001(2) -0.001(2) -0.002(2)
N00S 0.015(2) 0.013(2) 0.012(2) 0.0045(18) 0.0020(17) 0.0032(19)
C00T 0.014(3) 0.015(3) 0.017(3) 0.002(2) 0.000(2) 0.000(2)
C00U 0.011(2) 0.014(3) 0.016(3) 0.005(2) 0.001(2) 0.004(2)
N00V 0.015(2) 0.016(2) 0.012(2) 0.0058(18) 0.0028(16) 0.0062(18)
N00W 0.016(2) 0.016(2) 0.014(2) 0.0062(19) -0.0008(17) 0.0029(19)
C00X 0.012(3) 0.012(3) 0.016(3) 0.003(2) -0.003(2) -0.002(2)
C00Y 0.025(3) 0.022(3) 0.018(3) 0.012(2) 0.008(2) 0.010(2)
N00Z 0.013(2) 0.013(2) 0.014(2) 0.0054(18) -0.0004(16) 0.0009(18)
C010 0.016(3) 0.019(3) 0.020(3) 0.006(2) 0.001(2) 0.006(2)
C011 0.014(3) 0.016(3) 0.010(2) 0.005(2) -0.0015(19) 0.002(2)
C012 0.020(3) 0.015(3) 0.016(3) 0.006(2) 0.000(2) 0.000(2)
C013 0.016(3) 0.017(3) 0.015(3) 0.006(2) 0.008(2) 0.010(2)
C014 0.023(3) 0.020(3) 0.014(3) 0.005(2) 0.003(2) 0.008(2)
C015 0.022(3) 0.014(3) 0.024(3) 0.005(2) -0.002(2) 0.001(2)
C016 0.021(3) 0.024(3) 0.023(3) 0.018(2) -0.002(2) 0.000(2)
C017 0.030(3) 0.014(3) 0.033(3) 0.005(2) 0.007(3) 0.004(2)
C018 0.024(3) 0.018(3) 0.023(3) 0.008(3) 0.006(2) 0.003(2)
C019 0.021(3) 0.017(3) 0.019(3) 0.006(2) 0.002(2) 0.004(2)
C01A 0.019(3) 0.015(3) 0.025(3) 0.006(2) 0.003(2) 0.002(2)
C01B 0.040(4) 0.017(3) 0.038(4) 0.006(3) 0.007(3) 0.008(3)
C01C 0.023(3) 0.021(3) 0.012(3) 0.005(2) 0.002(2) 0.001(2)
C01D 0.011(3) 0.013(3) 0.014(3) 0.004(2) -0.003(2) -0.002(2)
C01E 0.016(3) 0.012(3) 0.016(3) 0.002(2) 0.000(2) 0.004(2)
C01F 0.011(2) 0.014(3) 0.016(3) 0.001(2) 0.000(2) 0.003(2)
C01G 0.013(3) 0.015(3) 0.015(3) 0.004(2) -0.001(2) 0.002(2)
C01H 0.012(2) 0.012(3) 0.013(2) 0.001(2) 0.0026(19) 0.004(2)
C01I 0.015(3) 0.016(3) 0.015(3) 0.005(2) 0.005(2) 0.006(2)
C01J 0.020(3) 0.015(3) 0.015(3) 0.000(2) 0.000(2) 0.004(2)
C01K 0.027(3) 0.017(3) 0.017(3) 0.005(2) 0.004(2) 0.010(2)
C01L 0.012(3) 0.016(3) 0.013(2) 0.002(2) -0.0014(19) 0.002(2)
C01M 0.034(3) 0.025(3) 0.016(3) 0.001(2) 0.003(2) 0.007(3)
C01N 0.020(3) 0.017(3) 0.018(3) 0.009(2) 0.004(2) 0.004(2)
C01O 0.039(3) 0.023(3) 0.017(3) 0.005(2) -0.001(2) 0.003(3)
C01P 0.014(2) 0.015(3) 0.016(3) 0.003(2) -0.0004(19) 0.002(2)
C01Q 0.015(2) 0.018(3) 0.014(2) 0.003(2) 0.0023(19) 0.006(2)
C01R 0.023(3) 0.025(3) 0.021(3) 0.006(2) 0.005(2) 0.001(2)
C01S 0.033(3) 0.017(3) 0.030(3) 0.003(2) 0.003(3) 0.003(3)
C01T 0.028(3) 0.013(3) 0.016(3) 0.002(2) 0.003(2) 0.008(2)
C01U 0.024(3) 0.014(3) 0.016(3) 0.005(2) 0.001(2) 0.002(2)
C01V 0.021(3) 0.017(3) 0.016(3) 0.005(2) -0.004(2) 0.000(2)
C01W 0.021(3) 0.023(3) 0.016(3) 0.006(2) -0.001(2) -0.004(2)
C01X 0.024(3) 0.018(3) 0.018(3) 0.007(2) 0.005(2) 0.008(2)
C01Y 0.030(3) 0.023(3) 0.019(3) 0.007(2) -0.001(2) 0.007(2)
C01Z 0.010(2) 0.016(3) 0.017(3) 0.003(2) 0.0029(19) 0.007(2)
C020 0.018(3) 0.020(3) 0.015(3) 0.006(2) 0.000(2) 0.004(2)
C021 0.012(2) 0.014(3) 0.016(3) 0.003(2) 0.0025(19) 0.001(2)
C022 0.038(4) 0.028(3) 0.012(3) 0.001(2) -0.001(2) 0.006(3)
C023 0.016(3) 0.021(3) 0.025(3) 0.015(2) 0.005(2) 0.008(2)
C024 0.018(3) 0.019(3) 0.020(3) 0.008(2) -0.005(2) -0.004(2)
C025 0.027(3) 0.031(3) 0.039(3) 0.020(3) 0.012(3) 0.008(3)
C026 0.036(4) 0.017(3) 0.027(3) 0.004(3) 0.005(3) 0.002(3)
C027 0.016(3) 0.017(3) 0.016(3) 0.005(2) 0.0003(19) 0.006(2)
C028 0.018(3) 0.020(3) 0.020(3) 0.007(2) 0.000(2) 0.004(2)
C029 0.020(3) 0.015(3) 0.028(3) 0.011(2) -0.001(2) 0.002(2)
C02A 0.033(3) 0.026(3) 0.015(3) 0.003(2) -0.003(2) -0.003(3)
B02B 0.014(3) 0.016(3) 0.014(3) 0.003(3) 0.000(2) 0.004(3)
C02C 0.029(3) 0.020(3) 0.021(3) 0.014(2) 0.007(2) 0.008(2)
C02D 0.013(3) 0.029(3) 0.027(3) 0.012(3) 0.001(2) 0.004(2)
C02E 0.023(3) 0.032(3) 0.035(3) 0.017(3) -0.003(2) 0.008(3)
C02F 0.012(3) 0.029(3) 0.047(4) 0.025(3) -0.006(2) -0.002(2)
C02G 0.027(3) 0.029(3) 0.014(3) 0.010(2) 0.000(2) 0.007(3)
B02H 0.011(3) 0.018(4) 0.014(3) 0.001(3) -0.002(2) 0.001(3)
C02I 0.020(3) 0.033(3) 0.037(3) 0.024(3) 0.015(2) 0.012(3)
B02J 0.009(3) 0.013(3) 0.015(3) 0.005(3) 0.001(2) 0.001(3)
C02K 0.039(4) 0.033(4) 0.038(4) 0.001(3) -0.015(3) 0.000(3)
C02L 0.046(4) 0.041(4) 0.026(3) 0.002(3) -0.010(3) -0.007(3)
B02M 0.014(3) 0.010(3) 0.015(3) 0.003(3) 0.000(2) 0.000(3)
C02N 0.022(3) 0.066(5) 0.046(4) 0.038(4) -0.008(3) -0.014(3)
C02O 0.072(5) 0.087(6) 0.056(5) 0.057(5) 0.042(4) 0.065(5)

loop_
_atom_type_symbol
_atom_type_description
_atom_type_scat_dispersion_real
_atom_type_scat_dispersion_imag
_atom_type_scat_source
C C 0.0033 0.0016 'International Tables Vol C Tables 4.2.6.8 and 6.1.1.4'
H H 0.0000 0.0000 'International Tables Vol C Tables 4.2.6.8 and 6.1.1.4'
B B 0.0013 0.0007 'International Tables Vol C Tables 4.2.6.8 and 6.1.1.4'
N N 0.0061 0.0033 'International Tables Vol C Tables 4.2.6.8 and 6.1.1.4'
Ni Ni 0.3393 1.1124 'International Tables Vol C Tables 4.2.6.8 and 6.1.1.4'
O O 0.0106 0.0060 'International Tables Vol C Tables 4.2.6.8 and 6.1.1.4'
Cl Cl 0.1484 0.1585 'International Tables Vol C Tables 4.2.6.8 and 6.1.1.4'

loop_
_geom_angle_atom_site_label_1
_geom_angle_atom_site_label_2
_geom_angle_atom_site_label_3
_geom_angle
_geom_angle_site_symmetry_1
_geom_angle_site_symmetry_3
_geom_angle_publ_flag
N00K Ni01 N00J 85.82(18) . . ?
N00K Ni01 N00S 141.80(18) . . ?
N00P Ni01 N00J 125.28(18) . . ?
N00P Ni01 N00K 76.87(18) . . ?
N00P Ni01 N00Q 142.37(19) . . ?
N00P Ni01 N00S 86.15(18) . . ?
N00P Ni01 N00Z 86.68(18) . . ?
N00Q Ni01 N00J 85.98(18) . . ?
N00Q Ni01 N00K 86.38(18) . . ?
N00Q Ni01 N00S 124.96(18) . . ?
N00Q Ni01 N00Z 76.80(19) . . ?
N00S Ni01 N00J 76.45(19) . . ?
N00Z Ni01 N00J 140.93(18) . . ?
N00Z Ni01 N00K 126.91(18) . . ?
N00Z Ni01 N00S 85.12(18) . . ?
N00I Ni02 N00M 85.22(19) . . ?
N00I Ni02 N00O 86.85(18) . . ?
N00I Ni02 N00V 76.76(19) . . ?
N00I Ni02 N00W 123.91(18) . . ?
N00L Ni02 N00I 143.09(19) . . ?
N00L Ni02 N00M 125.51(18) . . ?
N00L Ni02 N00O 76.67(19) . . ?
N00L Ni02 N00V 86.71(18) . . ?
N00L Ni02 N00W 86.41(19) . . ?
N00O Ni02 N00M 86.23(18) . . ?
N00O Ni02 N00W 142.46(18) . . ?
N00V Ni02 N00M 140.90(18) . . ?
N00V Ni02 N00O 126.30(17) . . ?
N00V Ni02 N00W 85.03(18) . . ?
N00W Ni02 N00M 76.68(18) . . ?
N00P O007 B02H 113.1(4) . . ?
N00L O008 B02M 114.0(4) . . ?
N00O O009 B02J 113.1(4) . . ?
N00Z O00A B02H 113.1(4) . . ?
N00W O00B B02M 113.7(4) . . ?
N00S O00C B02H 114.1(4) . . ?
N00Q O00D B02B 113.1(4) . . ?
N00V O00E B02M 113.1(4) . . ?
N00K O00F B02B 113.9(4) . . ?
N00I O00G B02J 112.7(4) . . ?
N00J O00H B02B 112.7(4) . . ?
O00G N00I Ni02 122.1(3) . . ?
C01P N00I Ni02 119.3(4) . . ?
C01P N00I O00G 118.0(4) . . ?
O00H N00J Ni01 122.4(3) . . ?
C00U N00J Ni01 118.5(4) . . ?
C00U N00J O00H 117.0(5) . . ?
O00F N00K Ni01 121.1(3) . . ?
C01L N00K Ni01 118.0(4) . . ?
C01L N00K O00F 118.9(4) . . ?
O008 N00L Ni02 122.3(3) . . ?
C01E N00L Ni02 119.0(4) . . ?
C01E N00L O008 117.4(5) . . ?
O1 N00M Ni02 122.5(3) . . ?
C011 N00M Ni02 117.6(4) . . ?
C011 N00M O1 117.8(4) . . ?
N00M O1 B02J 112.3(4) . . ?
O009 N00O Ni02 121.5(3) . . ?
C01H N00O Ni02 118.5(4) . . ?
C01H N00O O009 117.9(4) . . ?
O007 N00P Ni01 122.3(3) . . ?
C01F N00P Ni01 119.2(4) . . ?
C01F N00P O007 117.1(4) . . ?
O00D N00Q Ni01 122.1(3) . . ?
C01Q N00Q Ni01 118.8(4) . . ?
C01Q N00Q O00D 118.7(4) . . ?
H00A C00R H00B 108.1 . . ?
C00U C00R H00A 109.6 . . ?
C00U C00R H00B 109.6 . . ?
C00U C00R C026 110.1(4) . . ?
C026 C00R H00A 109.6 . . ?
C026 C00R H00B 109.6 . . ?
O00C N00S Ni01 121.9(3) . . ?
C01Z N00S Ni01 118.8(4) . . ?
C01Z N00S O00C 117.8(4) . . ?
C01D C00T H00T 119.1 . . ?
C01D C00T C029 121.8(5) . . ?
C029 C00T H00T 119.1 . . ?
N00J C00U C00R 123.5(5) . . ?
N00J C00U C01Z 112.2(5) . . ?
C01Z C00U C00R 124.3(5) . . ?
O00E N00V Ni02 122.5(3) . . ?
C027 N00V Ni02 118.4(4) . . ?
C027 N00V O00E 117.3(4) . . ?
O00B N00W Ni02 121.7(3) . . ?
C01G N00W Ni02 118.9(4) . . ?
C01G N00W O00B 118.1(4) . . ?
C01N C00X B02H 119.6(5) . . ?
C020 C00X C01N 117.6(5) . . ?
C020 C00X B02H 122.8(5) . . ?
C01A C00Y H00Y 120.2 . . ?
C01Y C00Y H00Y 120.2 . . ?
C01Y C00Y C01A 119.7(6) . . ?
O00A N00Z Ni01 122.6(3) . . ?
C021 N00Z Ni01 118.5(4) . . ?
C021 N00Z O00A 117.8(4) . . ?
C013 C010 H010 119.1 . . ?
C01A C010 H010 119.1 . . ?
C01A C010 C013 121.8(6) . . ?
N00M C011 C01G 112.8(5) . . ?
N00M C011 C01K 123.0(5) . . ?
C01G C011 C01K 124.2(5) . . ?
H01O C012 H01P 108.0 . . ?
C01B C012 H01O 109.4 . . ?
C01B C012 H01P 109.4 . . ?
C01E C012 H01O 109.4 . . ?
C01E C012 H01P 109.4 . . ?
C01E C012 C01B 111.3(5) . . ?
C010 C013 C01U 116.8(5) . . ?
C010 C013 B02B 122.3(5) . . ?
C01U C013 B02B 120.9(5) . . ?
H01Q C014 H01S 107.8 . . ?
C01G C014 H01Q 109.0 . . ?
C01G C014 H01S 109.0 . . ?
C01G C014 C01M 112.8(5) . . ?
C01M C014 H01Q 109.0 . . ?
C01M C014 H01S 109.0 . . ?
C016 C015 H015 120.0 . . ?
C016 C015 C020 119.9(5) . . ?
C020 C015 H015 120.0 . . ?
C015 C016 H016 120.1 . . ?
C01R C016 C015 119.9(6) . . ?
C01R C016 H016 120.1 . . ?
H01A C017 H01B 109.5 . . ?
H01A C017 H01C 109.5 . . ?
H01B C017 H01C 109.5 . . ?
C01T C017 H01A 109.5 . . ?
C01T C017 H01B 109.5 . . ?
C01T C017 H01C 109.5 . . ?
C019 C018 H018 119.9 . . ?
C02C C018 H018 119.9 . . ?
C02C C018 C019 120.2(6) . . ?
C018 C019 H019 119.4 . . ?
C018 C019 C01I 121.1(6) . . ?
C01I C019 H019 119.4 . . ?
C00Y C01A C010 120.1(6) . . ?
C00Y C01A H01D 119.9 . . ?
C010 C01A H01D 119.9 . . ?
C012 C01B H01T 109.5 . . ?
C012 C01B H01V 109.5 . . ?
C012 C01B H01W 109.5 . . ?
H01T C01B H01V 109.5 . . ?
H01T C01B H01W 109.5 . . ?
H01V C01B H01W 109.5 . . ?
C01J C01C H01X 119.9 . . ?
C01W C01C H01X 119.9 . . ?
C01W C01C C01J 120.1(5) . . ?
C00T C01D C01J 117.5(5) . . ?
C00T C01D B02J 123.7(5) . . ?
C01J C01D B02J 118.8(5) . . ?
N00L C01E C012 123.1(5) . . ?
N00L C01E C01H 112.5(5) . . ?
C01H C01E C012 124.4(5) . . ?
N00P C01F C01L 111.6(5) . . ?
N00P C01F C01T 124.0(5) . . ?
C01T C01F C01L 124.4(5) . . ?
N00W C01G C011 112.5(5) . . ?
N00W C01G C014 124.7(5) . . ?
C011 C01G C014 122.9(5) . . ?
N00O C01H C01E 111.8(5) . . ?
N00O C01H C024 125.6(5) . . ?
C01E C01H C024 122.7(5) . . ?
C019 C01I B02M 121.2(5) . . ?
C028 C01I C019 117.9(5) . . ?
C028 C01I B02M 120.9(5) . . ?
C01C C01J C01D 121.0(5) . . ?
C01C C01J H01Z 119.5 . . ?
C01D C01J H01Z 119.5 . . ?
C011 C01K H01 109.3 . . ?
C011 C01K H 109.3 . . ?
C011 C01K C01S 111.7(5) . . ?
H01 C01K H 107.9 . . ?
C01S C01K H01 109.3 . . ?
C01S C01K H 109.3 . . ?
N00K C01L C01F 112.7(5) . . ?
N00K C01L C01X 125.9(5) . . ?
C01X C01L C01F 121.4(5) . . ?
C014 C01M H1 109.5 . . ?
C014 C01M HA 109.5 . . ?
C014 C01M HB 109.5 . . ?
H1 C01M HA 109.5 . . ?
H1 C01M HB 109.5 . . ?
HA C01M HB 109.5 . . ?
C00X C01N H01N 119.2 . . ?
C01R C01N C00X 121.7(6) . . ?
C01R C01N H01N 119.2 . . ?
H01E C01O H01F 109.5 . . ?
H01E C01O H01G 109.5 . . ?
H01F C01O H01G 109.5 . . ?
C01V C01O H01E 109.5 . . ?
C01V C01O H01F 109.5 . . ?
C01V C01O H01G 109.5 . . ?
N00I C01P C027 112.1(4) . . ?
N00I C01P C02D 124.4(5) . . ?
C027 C01P C02D 123.5(4) . . ?
N00Q C01Q C021 112.6(4) . . ?
N00Q C01Q C023 123.8(5) . . ?
C021 C01Q C023 123.5(4) . . ?
C016 C01R C01N 119.8(6) . . ?
C016 C01R H01R 120.1 . . ?
C01N C01R H01R 120.1 . . ?
C01K C01S H2 109.5 . . ?
C01K C01S HC 109.5 . . ?
C01K C01S HD 109.5 . . ?
H2 C01S HC 109.5 . . ?
H2 C01S HD 109.5 . . ?
HC C01S HD 109.5 . . ?
C017 C01T H01H 109.3 . . ?
C017 C01T H01I 109.3 . . ?
C01F C01T C017 111.7(5) . . ?
C01F C01T H01H 109.3 . . ?
C01F C01T H01I 109.3 . . ?
H01H C01T H01I 107.9 . . ?
C013 C01U H01U 119.1 . . ?
C01Y C01U C013 121.7(6) . . ?
C01Y C01U H01U 119.1 . . ?
C01O C01V H01J 109.1 . . ?
C01O C01V H01K 109.1 . . ?
H01J C01V H01K 107.8 . . ?
C01Z C01V C01O 112.4(5) . . ?
C01Z C01V H01J 109.1 . . ?
C01Z C01V H01K 109.1 . . ?
C01C C01W H3 119.9 . . ?
C01C C01W C029 120.2(6) . . ?
C029 C01W H3 119.9 . . ?
C01L C01X H01L 108.9 . . ?
C01L C01X H01M 108.9 . . ?
C01L C01X C022 113.5(5) . . ?
H01L C01X H01M 107.7 . . ?
C022 C01X H01L 108.9 . . ?
C022 C01X H01M 108.9 . . ?
C00Y C01Y C01U 119.8(6) . . ?
C00Y C01Y H01Y 120.1 . . ?
C01U C01Y H01Y 120.1 . . ?
N00S C01Z C00U 112.3(5) . . ?
N00S C01Z C01V 124.7(5) . . ?
C00U C01Z C01V 123.0(5) . . ?
C00X C020 C015 121.1(5) . . ?
C00X C020 H020 119.5 . . ?
C015 C020 H020 119.5 . . ?
N00Z C021 C01Q 112.9(4) . . ?
N00Z C021 C02I 123.5(5) . . ?
C01Q C021 C02I 123.5(4) . . ?
C01X C022 H02A 109.5 . . ?
C01X C022 H02B 109.5 . . ?
C01X C022 H02C 109.5 . . ?
H02A C022 H02B 109.5 . . ?
H02A C022 H02C 109.5 . . ?
H02B C022 H02C 109.5 . . ?
C01Q C023 H02D 108.9 . . ?
C01Q C023 H02E 108.9 . . ?
C01Q C023 C02E 113.5(5) . . ?
H02D C023 H02E 107.7 . . ?
C02E C023 H02D 108.9 . . ?
C02E C023 H02E 108.9 . . ?
C01H C024 H02Q 109.2 . . ?
C01H C024 H02R 109.2 . . ?
C01H C024 C02A 111.9(4) . . ?
H02Q C024 H02R 107.9 . . ?
C02A C024 H02Q 109.2 . . ?
C02A C024 H02R 109.2 . . ?
H02S C025 H02T 109.5 . . ?
H02S C025 H02U 109.5 . . ?
H02T C025 H02U 109.5 . . ?
C02D C025 H02S 109.5 . . ?
C02D C025 H02T 109.5 . . ?
C02D C025 H02U 109.5 . . ?
C00R C026 H02F 109.5 . . ?
C00R C026 H02G 109.5 . . ?
C00R C026 H02H 109.5 . . ?
H02F C026 H02G 109.5 . . ?
H02F C026 H02H 109.5 . . ?
H02G C026 H02H 109.5 . . ?
N00V C027 C01P 112.6(4) . . ?
N00V C027 C02F 123.8(5) . . ?
C01P C027 C02F 123.6(4) . . ?
C01I C028 H028 119.3 . . ?
C02G C028 C01I 121.4(6) . . ?
C02G C028 H028 119.3 . . ?
C00T C029 H029 120.3 . . ?
C01W C029 C00T 119.4(5) . . ?
C01W C029 H029 120.3 . . ?
C024 C02A H02V 109.5 . . ?
C024 C02A H02W 109.5 . . ?
C024 C02A H02X 109.5 . . ?
H02V C02A H02W 109.5 . . ?
H02V C02A H02X 109.5 . . ?
H02W C02A H02X 109.5 . . ?
O00D B02B O00F 112.6(5) . . ?
O00D B02B O00H 111.2(5) . . ?
O00D B02B C013 106.9(5) . . ?
O00F B02B O00H 111.4(4) . . ?
O00F B02B C013 107.8(5) . . ?
O00H B02B C013 106.7(5) . . ?
C018 C02C H02Y 120.3 . . ?
C018 C02C C02G 119.3(5) . . ?
C02G C02C H02Y 120.3 . . ?
C01P C02D C025 113.3(5) . . ?
C01P C02D H02Z 108.9 . . ?
C01P C02D HE 108.9 . . ?
C025 C02D H02Z 108.9 . . ?
C025 C02D HE 108.9 . . ?
H02Z C02D HE 107.7 . . ?
C023 C02E H02I 109.5 . . ?
C023 C02E H02J 109.5 . . ?
C023 C02E H02K 109.5 . . ?
H02I C02E H02J 109.5 . . ?
H02I C02E H02K 109.5 . . ?
H02J C02E H02K 109.5 . . ?
C027 C02F H02 109.5 . . ?
C027 C02F HF 109.5 . . ?
C027 C02F C02O 110.8(5) . . ?
H02 C02F HF 108.1 . . ?
C02O C02F H02 109.5 . . ?
C02O C02F HF 109.5 . . ?
C028 C02G C02C 120.1(6) . . ?
C028 C02G H4 120.0 . . ?
C02C C02G H4 120.0 . . ?
O007 B02H O00C 111.4(5) . . ?
O007 B02H C00X 108.8(5) . . ?
O00A B02H O007 110.6(5) . . ?
O00A B02H O00C 111.7(5) . . ?
O00A B02H C00X 108.4(5) . . ?
O00C B02H C00X 105.8(5) . . ?
C021 C02I H02L 109.4 . . ?
C021 C02I H02M 109.4 . . ?
C021 C02I C02N 111.0(5) . . ?
H02L C02I H02M 108.0 . . ?
C02N C02I H02L 109.4 . . ?
C02N C02I H02M 109.4 . . ?
O009 B02J O00G 112.5(5) . . ?
O009 B02J C01D 106.3(4) . . ?
O00G B02J C01D 105.8(4) . . ?
O1 B02J O009 112.1(4) . . ?
O1 B02J O00G 111.3(5) . . ?
O1 B02J C01D 108.4(4) . . ?
Cl2 C02K Cl3 111.8(4) . . ?
Cl2 C02K H6 109.3 . . ?
Cl2 C02K HG 109.3 . . ?
Cl3 C02K H6 109.3 . . ?
Cl3 C02K HG 109.3 . . ?
H6 C02K HG 107.9 . . ?
Cl C02L H7 109.3 . . ?
Cl C02L HH 109.3 . . ?
Cl1 C02L Cl 111.4(4) . . ?
Cl1 C02L H7 109.3 . . ?
Cl1 C02L HH 109.3 . . ?
H7 C02L HH 108.0 . . ?
O008 B02M O00B 111.4(5) . . ?
O008 B02M O00E 111.3(5) . . ?
O008 B02M C01I 108.1(5) . . ?
O00B B02M C01I 107.1(4) . . ?
O00E B02M O00B 110.4(5) . . ?
O00E B02M C01I 108.4(5) . . ?
C02I C02N H02N 109.5 . . ?
C02I C02N H02O 109.5 . . ?
C02I C02N H02P 109.5 . . ?
H02N C02N H02O 109.5 . . ?
H02N C02N H02P 109.5 . . ?
H02O C02N H02P 109.5 . . ?
C02F C02O H5 109.5 . . ?
C02F C02O HI 109.5 . . ?
C02F C02O HJ 109.5 . . ?
H5 C02O HI 109.5 . . ?
H5 C02O HJ 109.5 . . ?
HI C02O HJ 109.5 . . ?

loop_
_geom_bond_atom_site_label_1
_geom_bond_atom_site_label_2
_geom_bond_distance
_geom_bond_site_symmetry_2
_geom_bond_publ_flag
Ni01 N00J 2.010(5) . ?
Ni01 N00K 2.008(4) . ?
Ni01 N00P 1.992(4) . ?
Ni01 N00Q 2.003(4) . ?
Ni01 N00S 2.009(4) . ?
Ni01 N00Z 2.003(4) . ?
Ni02 N00I 1.995(5) . ?
Ni02 N00L 1.989(5) . ?
Ni02 N00M 2.016(4) . ?
Ni02 N00O 2.005(4) . ?
Ni02 N00V 2.001(4) . ?
Ni02 N00W 2.006(4) . ?
Cl2 C02K 1.748(7) . ?
Cl C02L 1.772(7) . ?
Cl1 C02L 1.762(7) . ?
Cl3 C02K 1.770(7) . ?
O007 N00P 1.397(6) . ?
O007 B02H 1.507(7) . ?
O008 N00L 1.377(6) . ?
O008 B02M 1.498(7) . ?
O009 N00O 1.386(6) . ?
O009 B02J 1.503(7) . ?
O00A N00Z 1.385(6) . ?
O00A B02H 1.506(7) . ?
O00B N00W 1.383(6) . ?
O00B B02M 1.519(7) . ?
O00C N00S 1.372(6) . ?
O00C B02H 1.510(8) . ?
O00D N00Q 1.376(6) . ?
O00D B02B 1.499(7) . ?
O00E N00V 1.384(6) . ?
O00E B02M 1.508(7) . ?
O00F N00K 1.381(6) . ?
O00F B02B 1.501(7) . ?
O00G N00I 1.384(6) . ?
O00G B02J 1.505(7) . ?
O00H N00J 1.374(6) . ?
O00H B02B 1.502(7) . ?
N00I C01P 1.285(7) . ?
N00J C00U 1.295(7) . ?
N00K C01L 1.281(7) . ?
N00L C01E 1.286(7) . ?
N00M O1 1.371(6) . ?
N00M C011 1.301(7) . ?
O1 B02J 1.500(7) . ?
N00O C01H 1.290(7) . ?
N00P C01F 1.285(7) . ?
N00Q C01Q 1.287(6) . ?
C00R H00A 0.9900 . ?
C00R H00B 0.9900 . ?
C00R C00U 1.509(7) . ?
C00R C026 1.536(7) . ?
N00S C01Z 1.290(7) . ?
C00T H00T 0.9500 . ?
C00T C01D 1.393(8) . ?
C00T C029 1.394(8) . ?
C00U C01Z 1.489(8) . ?
N00V C027 1.287(6) . ?
N00W C01G 1.288(7) . ?
C00X C01N 1.397(8) . ?
C00X C020 1.396(8) . ?
C00X B02H 1.595(9) . ?
C00Y H00Y 0.9500 . ?
C00Y C01A 1.383(9) . ?
C00Y C01Y 1.375(8) . ?
N00Z C021 1.286(6) . ?
C010 H010 0.9500 . ?
C010 C013 1.393(8) . ?
C010 C01A 1.386(8) . ?
C011 C01G 1.481(8) . ?
C011 C01K 1.500(7) . ?
C012 H01O 0.9900 . ?
C012 H01P 0.9900 . ?
C012 C01B 1.534(8) . ?
C012 C01E 1.497(7) . ?
C013 C01U 1.397(8) . ?
C013 B02B 1.607(9) . ?
C014 H01Q 0.9900 . ?
C014 H01S 0.9900 . ?
C014 C01G 1.504(7) . ?
C014 C01M 1.531(8) . ?
C015 H015 0.9500 . ?
C015 C016 1.389(8) . ?
C015 C020 1.398(8) . ?
C016 H016 0.9500 . ?
C016 C01R 1.381(8) . ?
C017 H01A 0.9800 . ?
C017 H01B 0.9800 . ?
C017 H01C 0.9800 . ?
C017 C01T 1.531(8) . ?
C018 H018 0.9500 . ?
C018 C019 1.395(8) . ?
C018 C02C 1.385(9) . ?
C019 H019 0.9500 . ?
C019 C01I 1.404(8) . ?
C01A H01D 0.9500 . ?
C01B H01T 0.9800 . ?
C01B H01V 0.9800 . ?
C01B H01W 0.9800 . ?
C01C H01X 0.9500 . ?
C01C C01J 1.394(8) . ?
C01C C01W 1.376(8) . ?
C01D C01J 1.410(8) . ?
C01D B02J 1.611(8) . ?
C01E C01H 1.491(8) . ?
C01F C01L 1.502(8) . ?
C01F C01T 1.501(7) . ?
C01H C024 1.493(7) . ?
C01I C028 1.393(8) . ?
C01I B02M 1.594(9) . ?
C01J H01Z 0.9500 . ?
C01K H01 0.9900 . ?
C01K H 0.9900 . ?
C01K C01S 1.533(8) . ?
C01L C01X 1.499(7) . ?
C01M H1 0.9800 . ?
C01M HA 0.9800 . ?
C01M HB 0.9800 . ?
C01N H01N 0.9500 . ?
C01N C01R 1.392(8) . ?
C01O H01E 0.9800 . ?
C01O H01F 0.9800 . ?
C01O H01G 0.9800 . ?
C01O C01V 1.529(8) . ?
C01P C027 1.496(7) . ?
C01P C02D 1.500(7) . ?
C01Q C021 1.489(7) . ?
C01Q C023 1.502(7) . ?
C01R H01R 0.9500 . ?
C01S H2 0.9800 . ?
C01S HC 0.9800 . ?
C01S HD 0.9800 . ?
C01T H01H 0.9900 . ?
C01T H01I 0.9900 . ?
C01U H01U 0.9500 . ?
C01U C01Y 1.395(8) . ?
C01V H01J 0.9900 . ?
C01V H01K 0.9900 . ?
C01V C01Z 1.502(7) . ?
C01W H3 0.9500 . ?
C01W C029 1.393(8) . ?
C01X H01L 0.9900 . ?
C01X H01M 0.9900 . ?
C01X C022 1.533(8) . ?
C01Y H01Y 0.9500 . ?
C020 H020 0.9500 . ?
C021 C02I 1.497(7) . ?
C022 H02A 0.9800 . ?
C022 H02B 0.9800 . ?
C022 H02C 0.9800 . ?
C023 H02D 0.9900 . ?
C023 H02E 0.9900 . ?
C023 C02E 1.509(8) . ?
C024 H02Q 0.9900 . ?
C024 H02R 0.9900 . ?
C024 C02A 1.531(8) . ?
C025 H02S 0.9800 . ?
C025 H02T 0.9800 . ?
C025 H02U 0.9800 . ?
C025 C02D 1.520(8) . ?
C026 H02F 0.9800 . ?
C026 H02G 0.9800 . ?
C026 H02H 0.9800 . ?
C027 C02F 1.499(7) . ?
C028 H028 0.9500 . ?
C028 C02G 1.389(8) . ?
C029 H029 0.9500 . ?
C02A H02V 0.9800 . ?
C02A H02W 0.9800 . ?
C02A H02X 0.9800 . ?
C02C H02Y 0.9500 . ?
C02C C02G 1.401(9) . ?
C02D H02Z 0.9900 . ?
C02D HE 0.9900 . ?
C02E H02I 0.9800 . ?
C02E H02J 0.9800 . ?
C02E H02K 0.9800 . ?
C02F H02 0.9900 . ?
C02F HF 0.9900 . ?
C02F C02O 1.522(9) . ?
C02G H4 0.9500 . ?
C02I H02L 0.9900 . ?
C02I H02M 0.9900 . ?
C02I C02N 1.544(9) . ?
C02K H6 0.9900 . ?
C02K HG 0.9900 . ?
C02L H7 0.9900 . ?
C02L HH 0.9900 . ?
C02N H02N 0.9800 . ?
C02N H02O 0.9800 . ?
C02N H02P 0.9800 . ?
C02O H5 0.9800 . ?
C02O HI 0.9800 . ?
C02O HJ 0.9800 . ?

loop_
_geom_torsion_atom_site_label_1
_geom_torsion_atom_site_label_2
_geom_torsion_atom_site_label_3
_geom_torsion_atom_site_label_4
_geom_torsion
_geom_torsion_site_symmetry_1
_geom_torsion_site_symmetry_2
_geom_torsion_site_symmetry_3
_geom_torsion_site_symmetry_4
_geom_torsion_publ_flag
Ni01 N00J C00U C00R 165.8(4) . . . . ?
Ni01 N00J C00U C01Z -12.3(6) . . . . ?
Ni01 N00K C01L C01F -11.8(6) . . . . ?
Ni01 N00K C01L C01X 165.6(4) . . . . ?
Ni01 N00P C01F C01L -9.7(6) . . . . ?
Ni01 N00P C01F C01T 168.9(4) . . . . ?
Ni01 N00Q C01Q C021 -2.6(6) . . . . ?
Ni01 N00Q C01Q C023 178.5(4) . . . . ?
Ni01 N00S C01Z C00U -10.2(6) . . . . ?
Ni01 N00S C01Z C01V 170.2(4) . . . . ?
Ni01 N00Z C021 C01Q -7.3(6) . . . . ?
Ni01 N00Z C021 C02I 173.7(4) . . . . ?
Ni02 N00I C01P C027 3.9(6) . . . . ?
Ni02 N00I C01P C02D -177.3(4) . . . . ?
Ni02 N00L C01E C012 -170.2(4) . . . . ?
Ni02 N00L C01E C01H 9.2(6) . . . . ?
Ni02 N00M O1 B02J -1.6(5) . . . . ?
Ni02 N00M C011 C01G 12.7(6) . . . . ?
Ni02 N00M C011 C01K -165.2(4) . . . . ?
Ni02 N00O C01H C01E 12.2(6) . . . . ?
Ni02 N00O C01H C024 -166.4(4) . . . . ?
Ni02 N00V C027 C01P 10.3(6) . . . . ?
Ni02 N00V C027 C02F -170.6(4) . . . . ?
Ni02 N00W C01G C011 9.3(6) . . . . ?
Ni02 N00W C01G C014 -171.4(4) . . . . ?
O007 N00P C01F C01L -176.5(4) . . . . ?
O007 N00P C01F C01T 2.1(7) . . . . ?
O008 N00L C01E C012 -3.1(7) . . . . ?
O008 N00L C01E C01H 176.2(4) . . . . ?
O009 N00O C01H C01E 175.8(4) . . . . ?
O009 N00O C01H C024 -2.9(7) . . . . ?
O00A N00Z C021 C01Q -175.4(4) . . . . ?
O00A N00Z C021 C02I 5.6(7) . . . . ?
O00B N00W C01G C011 176.4(4) . . . . ?
O00B N00W C01G C014 -4.3(8) . . . . ?
O00C N00S C01Z C00U -176.6(4) . . . . ?
O00C N00S C01Z C01V 3.8(7) . . . . ?
O00D N00Q C01Q C021 -175.8(4) . . . . ?
O00D N00Q C01Q C023 5.2(8) . . . . ?
O00E N00V C027 C01P 175.5(4) . . . . ?
O00E N00V C027 C02F -5.4(7) . . . . ?
O00F N00K C01L C01F -176.3(4) . . . . ?
O00F N00K C01L C01X 1.1(8) . . . . ?
O00G N00I C01P C027 175.2(4) . . . . ?
O00G N00I C01P C02D -6.0(8) . . . . ?
O00H N00J C00U C00R 2.0(7) . . . . ?
O00H N00J C00U C01Z -176.1(4) . . . . ?
N00I O00G B02J O009 64.2(6) . . . . ?
N00I O00G B02J O1 -62.7(6) . . . . ?
N00I O00G B02J C01D 179.8(4) . . . . ?
N00I C01P C027 N00V -9.0(6) . . . . ?
N00I C01P C027 C02F 171.9(5) . . . . ?
N00I C01P C02D C025 91.8(6) . . . . ?
N00J O00H B02B O00D -65.1(6) . . . . ?
N00J O00H B02B O00F 61.3(6) . . . . ?
N00J O00H B02B C013 178.7(4) . . . . ?
N00J C00U C01Z N00S 14.3(6) . . . . ?
N00J C00U C01Z C01V -166.1(5) . . . . ?
N00K O00F B02B O00D 61.0(6) . . . . ?
N00K O00F B02B O00H -64.8(6) . . . . ?
N00K O00F B02B C013 178.5(4) . . . . ?
N00K C01L C01X C022 104.1(6) . . . . ?
N00L O008 B02M O00B -59.8(6) . . . . ?
N00L O008 B02M O00E 63.9(6) . . . . ?
N00L O008 B02M C01I -177.2(4) . . . . ?
N00L C01E C01H N00O -13.6(6) . . . . ?
N00L C01E C01H C024 165.1(5) . . . . ?
N00M O1 B02J O009 -62.4(6) . . . . ?
N00M O1 B02J O00G 64.6(6) . . . . ?
N00M O1 B02J C01D -179.4(4) . . . . ?
N00M C011 C01G N00W -14.1(7) . . . . ?
N00M C011 C01G C014 166.6(5) . . . . ?
N00M C011 C01K C01S 80.3(7) . . . . ?
O1 N00M C011 C01G 176.7(4) . . . . ?
O1 N00M C011 C01K -1.2(7) . . . . ?
N00O O009 B02J O00G -61.3(6) . . . . ?
N00O O009 B02J O1 65.1(5) . . . . ?
N00O O009 B02J C01D -176.7(4) . . . . ?
N00O C01H C024 C02A -99.4(6) . . . . ?
N00P O007 B02H O00A -65.1(6) . . . . ?
N00P O007 B02H O00C 59.7(6) . . . . ?
N00P O007 B02H C00X 176.0(4) . . . . ?
N00P C01F C01L N00K 13.7(7) . . . . ?
N00P C01F C01L C01X -163.8(5) . . . . ?
N00P C01F C01T C017 -83.4(6) . . . . ?
N00Q O00D B02B O00F -62.6(6) . . . . ?
N00Q O00D B02B O00H 63.3(6) . . . . ?
N00Q O00D B02B C013 179.3(4) . . . . ?
N00Q C01Q C021 N00Z 6.3(6) . . . . ?
N00Q C01Q C021 C02I -174.7(5) . . . . ?
N00Q C01Q C023 C02E -96.8(6) . . . . ?
C00R C00U C01Z N00S -163.8(5) . . . . ?
C00R C00U C01Z C01V 15.8(7) . . . . ?
N00S O00C B02H O007 -63.9(6) . . . . ?
N00S O00C B02H O00A 60.2(6) . . . . ?
N00S O00C B02H C00X 178.0(4) . . . . ?
C00T C01D C01J C01C 0.2(8) . . . . ?
C00T C01D B02J O009 -121.2(5) . . . . ?
C00T C01D B02J O00G 119.0(6) . . . . ?
C00T C01D B02J O1 -0.5(7) . . . . ?
N00V O00E B02M O008 -61.5(6) . . . . ?
N00V O00E B02M O00B 62.7(6) . . . . ?
N00V O00E B02M C01I 179.7(4) . . . . ?
N00V C027 C02F C02O -84.5(7) . . . . ?
N00W O00B B02M O008 63.1(6) . . . . ?
N00W O00B B02M O00E -61.1(6) . . . . ?
N00W O00B B02M C01I -178.9(4) . . . . ?
C00X C01N C01R C016 -0.6(9) . . . . ?
N00Z O00A B02H O007 63.5(6) . . . . ?
N00Z O00A B02H O00C -61.1(6) . . . . ?
N00Z O00A B02H C00X -177.3(4) . . . . ?
N00Z C021 C02I C02N 78.3(7) . . . . ?
C010 C013 C01U C01Y 0.1(8) . . . . ?
C010 C013 B02B O00D -116.8(5) . . . . ?
C010 C013 B02B O00F 122.0(5) . . . . ?
C010 C013 B02B O00H 2.2(7) . . . . ?
C011 N00M O1 B02J -164.8(5) . . . . ?
C012 C01E C01H N00O 165.8(5) . . . . ?
C012 C01E C01H C024 -15.5(8) . . . . ?
C013 C010 C01A C00Y -0.8(8) . . . . ?
C013 C01U C01Y C00Y -1.1(9) . . . . ?
C015 C016 C01R C01N 0.4(9) . . . . ?
C016 C015 C020 C00X -0.6(9) . . . . ?
C018 C019 C01I C028 -0.9(8) . . . . ?
C018 C019 C01I B02M 178.6(5) . . . . ?
C018 C02C C02G C028 -1.0(9) . . . . ?
C019 C018 C02C C02G 0.8(9) . . . . ?
C019 C01I C028 C02G 0.8(8) . . . . ?
C019 C01I B02M O008 3.9(7) . . . . ?
C019 C01I B02M O00B -116.2(5) . . . . ?
C019 C01I B02M O00E 124.6(5) . . . . ?
C01A C00Y C01Y C01U 1.2(8) . . . . ?
C01A C010 C013 C01U 0.8(8) . . . . ?
C01A C010 C013 B02B -179.6(5) . . . . ?
C01B C012 C01E N00L 79.2(7) . . . . ?
C01B C012 C01E C01H -100.1(6) . . . . ?
C01C C01W C029 C00T 0.8(9) . . . . ?
C01D C00T C029 C01W -0.7(8) . . . . ?
C01E C01H C024 C02A 82.1(6) . . . . ?
C01F C01L C01X C022 -78.7(6) . . . . ?
C01G C011 C01K C01S -97.3(6) . . . . ?
C01I C028 C02G C02C 0.2(9) . . . . ?
C01J C01C C01W C029 -0.5(9) . . . . ?
C01J C01D B02J O009 59.8(6) . . . . ?
C01J C01D B02J O00G -60.0(6) . . . . ?
C01J C01D B02J O1 -179.5(5) . . . . ?
C01K C011 C01G N00W 163.8(5) . . . . ?
C01K C011 C01G C014 -15.5(8) . . . . ?
C01L C01F C01T C017 95.0(6) . . . . ?
C01M C014 C01G N00W -92.6(7) . . . . ?
C01M C014 C01G C011 86.6(6) . . . . ?
C01N C00X C020 C015 0.4(8) . . . . ?
C01N C00X B02H O007 174.0(5) . . . . ?
C01N C00X B02H O00A 53.8(7) . . . . ?
C01N C00X B02H O00C -66.2(6) . . . . ?
C01O C01V C01Z N00S 92.1(6) . . . . ?
C01O C01V C01Z C00U -87.4(6) . . . . ?
C01P C027 C02F C02O 94.6(6) . . . . ?
C01Q C021 C02I C02N -100.6(6) . . . . ?
C01T C01F C01L N00K -164.9(5) . . . . ?
C01T C01F C01L C01X 17.6(8) . . . . ?
C01U C013 B02B O00D 62.7(6) . . . . ?
C01U C013 B02B O00F -58.5(7) . . . . ?
C01U C013 B02B O00H -178.2(5) . . . . ?
C01W C01C C01J C01D 0.0(9) . . . . ?
C01Y C00Y C01A C010 -0.2(8) . . . . ?
C020 C00X C01N C01R 0.2(9) . . . . ?
C020 C00X B02H O007 -8.6(7) . . . . ?
C020 C00X B02H O00A -128.9(5) . . . . ?
C020 C00X B02H O00C 111.2(6) . . . . ?
C020 C015 C016 C01R 0.2(9) . . . . ?
C021 C01Q C023 C02E 84.3(6) . . . . ?
C023 C01Q C021 N00Z -174.7(5) . . . . ?
C023 C01Q C021 C02I 4.3(8) . . . . ?
C026 C00R C00U N00J -79.6(6) . . . . ?
C026 C00R C00U C01Z 98.2(6) . . . . ?
C027 C01P C02D C025 -89.5(6) . . . . ?
C028 C01I B02M O008 -176.6(5) . . . . ?
C028 C01I B02M O00B 63.3(6) . . . . ?
C028 C01I B02M O00E -55.8(7) . . . . ?
C029 C00T C01D C01J 0.2(8) . . . . ?
C029 C00T C01D B02J -178.8(5) . . . . ?
B02B O00D N00Q Ni01 0.6(6) . . . . ?
B02B O00D N00Q C01Q 173.6(5) . . . . ?
B02B O00F N00K Ni01 2.4(5) . . . . ?
B02B O00F N00K C01L 166.4(5) . . . . ?
B02B O00H N00J Ni01 2.9(5) . . . . ?
B02B O00H N00J C00U 166.1(5) . . . . ?
B02B C013 C01U C01Y -179.4(5) . . . . ?
C02C C018 C019 C01I 0.2(9) . . . . ?
C02D C01P C027 N00V 172.1(5) . . . . ?
C02D C01P C027 C02F -7.0(8) . . . . ?
B02H O007 N00P Ni01 3.7(5) . . . . ?
B02H O007 N00P C01F 170.1(5) . . . . ?
B02H O00A N00Z Ni01 -1.1(6) . . . . ?
B02H O00A N00Z C021 166.4(5) . . . . ?
B02H O00C N00S Ni01 3.2(5) . . . . ?
B02H O00C N00S C01Z 169.1(4) . . . . ?
B02H C00X C01N C01R 177.7(5) . . . . ?
B02H C00X C020 C015 -177.1(5) . . . . ?
B02J O009 N00O Ni02 -2.4(5) . . . . ?
B02J O009 N00O C01H -165.4(4) . . . . ?
B02J O00G N00I Ni02 -2.4(6) . . . . ?
B02J O00G N00I C01P -173.4(5) . . . . ?
B02J C01D C01J C01C 179.2(5) . . . . ?
B02M O008 N00L Ni02 -3.1(5) . . . . ?
B02M O008 N00L C01E -169.8(5) . . . . ?
B02M O00B N00W Ni02 -2.8(5) . . . . ?
B02M O00B N00W C01G -169.5(5) . . . . ?
B02M O00E N00V Ni02 -0.2(5) . . . . ?
B02M O00E N00V C027 -164.8(5) . . . . ?
B02M C01I C028 C02G -178.8(5) . . . . ?
